data_7008914
loop_
_publ_author_name
'Choi, Seok-Bong'
'Boudjouk, Philip'

_publ_section_title
;
 A novel \a,\w silyl dianionic salt. The synthesis and characterization
 of remotely connected benzannulated silole monoanions
;
_journal_issue 6
_journal_name_full 'Journal of the Chemical Society, Dalton Transactions'
_journal_page_first 841
_journal_paper_doi 10.1039/a906915a
_journal_year 2000
_chemical_formula_sum 'C47 H58 Li O5 Si2'
_chemical_formula_weight 766.05
_chemical_name_systematic
;
 ?
;
_space_group_IT_number 2
_symmetry_space_group_name_Hall '-P 1'
_symmetry_space_group_name_H-M 'P -1'
_atom_sites_solution_hydrogens geom
_atom_sites_solution_primary direct
_atom_sites_solution_secondary difmap
_audit_creation_method SHELXL-97
_cell_angle_alpha 64.6360(10)
_cell_angle_beta 77.4500(10)
_cell_angle_gamma 74.0300(10)
_cell_formula_units_Z 2
_cell_length_a 13.2710(9)
_cell_length_b 13.9844(9)
_cell_length_c 14.0125(9)
_cell_measurement_temperature 298(2)
_cell_volume 2244.3(3)
_computing_structure_refinement 'SHELXL-97 (Sheldrick, 1997)'
_computing_structure_solution 'SHELXS-97 (Sheldrick, 1990)'
_diffrn_ambient_temperature 298(2)
_diffrn_measured_fraction_theta_full 0.925
_diffrn_measured_fraction_theta_max 0.925
_diffrn_radiation_monochromator graphite
_diffrn_radiation_source 'fine-focus sealed tube'
_diffrn_radiation_type MoK\a
_diffrn_radiation_wavelength 0.71073
_diffrn_reflns_av_R_equivalents 0.0801
_diffrn_reflns_av_sigmaI/netI 0.0712
_diffrn_reflns_limit_h_max 13
_diffrn_reflns_limit_h_min -15
_diffrn_reflns_limit_k_max 9
_diffrn_reflns_limit_k_min -16
_diffrn_reflns_limit_l_max 16
_diffrn_reflns_limit_l_min -16
_diffrn_reflns_number 10702
_diffrn_reflns_theta_full 25.00
_diffrn_reflns_theta_max 25.00
_diffrn_reflns_theta_min 1.61
_exptl_absorpt_coefficient_mu 0.121
_exptl_crystal_density_diffrn 1.134
_exptl_crystal_density_method 'not measured'
_exptl_crystal_F_000 822
_refine_diff_density_max 0.698
_refine_diff_density_min -0.382
_refine_diff_density_rms 0.054
_refine_ls_extinction_method none
_refine_ls_goodness_of_fit_ref 1.086
_refine_ls_hydrogen_treatment mixed
_refine_ls_matrix_type full
_refine_ls_number_parameters 496
_refine_ls_number_reflns 7319
_refine_ls_number_restraints 0
_refine_ls_restrained_S_all 1.086
_refine_ls_R_factor_all 0.1085
_refine_ls_R_factor_gt 0.0838
_refine_ls_shift/su_max 0.167
_refine_ls_shift/su_mean 0.016
_refine_ls_structure_factor_coef Fsqd
_refine_ls_weighting_details 'calc w=1/[\s^2^(Fo^2^)+(0.0664P)^2^+2.8822P] where P=(Fo^2^+2Fc^2^)/3'
_refine_ls_weighting_scheme calc
_refine_ls_wR_factor_gt 0.1967
_refine_ls_wR_factor_ref 0.2186
_reflns_number_gt 5692
_reflns_number_total 7319
_reflns_threshold_expression >2sigma(I)
_cod_data_source_file a906915a.txt
_cod_data_source_block j2
_cod_database_code 7008914

loop_
_symmetry_equiv_pos_as_xyz
'x, y, z'
'-x, -y, -z'

loop_
_atom_site_label
_atom_site_type_symbol
_atom_site_fract_x
_atom_site_fract_y
_atom_site_fract_z
_atom_site_U_iso_or_equiv
_atom_site_adp_type
_atom_site_occupancy
_atom_site_symmetry_multiplicity
_atom_site_calc_flag
_atom_site_refinement_flags
_atom_site_disorder_assembly
_atom_site_disorder_group
Si1 Si 0.13905(8) 0.58511(8) 0.40266(8) 0.0451(3) Uani 1 1 d . . .
Si2 Si 0.13051(8) 0.73888(8) 0.24230(8) 0.0460(3) Uani 1 1 d . . .
Li1 Li 0.0742(8) 0.7561(6) 0.0648(6) 0.078(2) Uani 1 1 d . . .
C1 C 0.1847(3) 0.6037(3) 0.5098(3) 0.0499(9) Uani 1 1 d . . .
C2 C 0.1482(4) 0.6817(3) 0.5532(3) 0.0603(10) Uani 1 1 d . . .
H2A H 0.0857 0.7319 0.5345 0.072 Uiso 1 1 calc R . .
C3 C 0.2043(4) 0.6849(4) 0.6236(4) 0.0773(14) Uani 1 1 d . . .
H3A H 0.1786 0.7360 0.6536 0.093 Uiso 1 1 calc R . .
C4 C 0.2978(5) 0.6128(4) 0.6495(4) 0.0814(14) Uani 1 1 d . . .
H4A H 0.3358 0.6164 0.6959 0.098 Uiso 1 1 calc R . .
C5 C 0.3361(4) 0.5353(4) 0.6076(4) 0.0734(13) Uani 1 1 d . . .
H5A H 0.3997 0.4870 0.6258 0.088 Uiso 1 1 calc R . .
C6 C 0.2799(3) 0.5286(3) 0.5379(3) 0.0548(9) Uani 1 1 d . . .
C7 C 0.3116(3) 0.4483(3) 0.4873(3) 0.0562(10) Uani 1 1 d . . .
C8 C 0.2500(3) 0.4636(3) 0.4150(3) 0.0518(9) Uani 1 1 d . . .
C9 C 0.2659(3) 0.3941(3) 0.3555(3) 0.0594(10) Uani 1 1 d . . .
C10 C 0.3559(4) 0.3831(4) 0.2840(4) 0.0804(14) Uani 1 1 d . . .
H10A H 0.4089 0.4194 0.2739 0.097 Uiso 1 1 calc R . .
C11 C 0.3670(5) 0.3192(4) 0.2284(4) 0.0977(19) Uani 1 1 d . . .
H11A H 0.4274 0.3135 0.1812 0.117 Uiso 1 1 calc R . .
C12 C 0.2922(6) 0.2645(5) 0.2409(5) 0.105(2) Uani 1 1 d . . .
H12A H 0.3014 0.2210 0.2034 0.126 Uiso 1 1 calc R . .
C13 C 0.2022(5) 0.2740(5) 0.3098(5) 0.1027(19) Uani 1 1 d . . .
H13A H 0.1499 0.2373 0.3189 0.123 Uiso 1 1 calc R . .
C14 C 0.1900(4) 0.3385(4) 0.3657(4) 0.0807(14) Uani 1 1 d . . .
H14A H 0.1286 0.3446 0.4116 0.097 Uiso 1 1 calc R . .
C15 C 0.4061(4) 0.3574(4) 0.5231(4) 0.0902(16) Uani 1 1 d . . .
H15A H 0.4241 0.3197 0.4756 0.108 Uiso 1 1 calc R . .
H15B H 0.4656 0.3887 0.5159 0.108 Uiso 1 1 calc R . .
C16 C 0.3914(8) 0.2761(6) 0.6354(6) 0.139(3) Uani 1 1 d . . .
H16A H 0.4601 0.2346 0.6573 0.167 Uiso 1 1 calc R . .
H16B H 0.3597 0.3146 0.6816 0.167 Uiso 1 1 calc R . .
C17 C 0.3337(7) 0.2104(9) 0.6483(8) 0.171(4) Uani 1 1 d . . .
H17A H 0.3591 0.1796 0.5951 0.206 Uiso 1 1 calc R . .
H17B H 0.2619 0.2503 0.6373 0.206 Uiso 1 1 calc R . .
C18 C 0.3337(7) 0.1099(7) 0.7696(7) 0.171(4) Uani 1 1 d . . .
H18A H 0.2895 0.0633 0.7751 0.256 Uiso 1 1 calc R . .
H18B H 0.3072 0.1398 0.8226 0.256 Uiso 1 1 calc R . .
H18C H 0.4044 0.0691 0.7804 0.256 Uiso 1 1 calc R . .
C19 C 0.0429(3) 0.8314(3) 0.3078(3) 0.0511(9) Uani 1 1 d . . .
C20 C -0.0644(3) 0.8441(3) 0.3460(3) 0.0624(11) Uani 1 1 d . . .
H20A H -0.1038 0.7994 0.3439 0.075 Uiso 1 1 calc R . .
C21 C -0.1128(4) 0.9220(4) 0.3866(4) 0.0815(14) Uani 1 1 d . . .
H21A H -0.1839 0.9284 0.4128 0.098 Uiso 1 1 calc R . .
C22 C -0.0559(4) 0.9905(4) 0.3887(4) 0.0856(15) Uani 1 1 d . . .
H22A H -0.0890 1.0431 0.4157 0.103 Uiso 1 1 calc R . .
C23 C 0.0496(4) 0.9807(4) 0.3510(4) 0.0744(13) Uani 1 1 d . . .
H23A H 0.0871 1.0276 0.3516 0.089 Uiso 1 1 calc R . .
C24 C 0.1006(3) 0.9013(3) 0.3119(3) 0.0558(10) Uani 1 1 d . . .
C25 C 0.2138(3) 0.8818(3) 0.2698(3) 0.0569(10) Uani 1 1 d . . .
C26 C 0.2439(3) 0.8018(3) 0.2332(3) 0.0509(9) Uani 1 1 d . . .
C27 C 0.3514(3) 0.7746(3) 0.1796(3) 0.0567(10) Uani 1 1 d . . .
C28 C 0.3921(4) 0.8519(4) 0.0872(4) 0.0849(15) Uani 1 1 d . . .
H28A H 0.3533 0.9224 0.0614 0.102 Uiso 1 1 calc R . .
C29 C 0.4893(5) 0.8253(6) 0.0333(5) 0.108(2) Uani 1 1 d . . .
H29A H 0.5155 0.8780 -0.0275 0.129 Uiso 1 1 calc R . .
C30 C 0.5467(4) 0.7212(6) 0.0695(5) 0.0976(19) Uani 1 1 d . . .
H30A H 0.6113 0.7032 0.0327 0.117 Uiso 1 1 calc R . .
C31 C 0.5090(4) 0.6440(5) 0.1597(4) 0.0854(15) Uani 1 1 d . . .
H31A H 0.5479 0.5734 0.1846 0.103 Uiso 1 1 calc R . .
C32 C 0.4120(3) 0.6714(4) 0.2142(3) 0.0668(11) Uani 1 1 d . . .
H32A H 0.3874 0.6183 0.2758 0.080 Uiso 1 1 calc R . .
C33 C 0.2849(4) 0.9431(4) 0.2821(4) 0.0741(13) Uani 1 1 d . . .
H33A H 0.2511 1.0190 0.2600 0.089 Uiso 1 1 calc R . .
H33B H 0.3506 0.9373 0.2363 0.089 Uiso 1 1 calc R . .
C34 C 0.3086(4) 0.8988(4) 0.3977(4) 0.0723(12) Uani 1 1 d . . .
H34A H 0.2424 0.8944 0.4435 0.087 Uiso 1 1 calc R . .
H34B H 0.3502 0.8257 0.4156 0.087 Uiso 1 1 calc R . .
C35 C 0.3662(5) 0.9628(5) 0.4222(5) 0.0949(17) Uani 1 1 d . . .
H35A H 0.3232 1.0347 0.4089 0.114 Uiso 1 1 calc R . .
H35B H 0.4312 0.9705 0.3745 0.114 Uiso 1 1 calc R . .
C36 C 0.3922(5) 0.9115(6) 0.5356(5) 0.1052(19) Uani 1 1 d . . .
H36A H 0.4286 0.9559 0.5467 0.158 Uiso 1 1 calc R . .
H36B H 0.4365 0.8411 0.5489 0.158 Uiso 1 1 calc R . .
H36C H 0.3282 0.9049 0.5834 0.158 Uiso 1 1 calc R . .
O1 O -0.0499(5) 0.7043(4) 0.0715(3) 0.136(2) Uani 1 1 d . . .
O2 O -0.1481(6) 0.5597(7) 0.0705(7) 0.214(4) Uani 1 1 d . . .
O3 O 0.1852(4) 0.6979(4) -0.0207(3) 0.1171(15) Uani 1 1 d . . .
O4 O 0.3859(4) 0.6339(6) -0.1152(4) 0.1406(18) Uani 1 1 d . . .
O5 O 0.0285(3) 0.9074(3) -0.0241(3) 0.0831(10) Uani 1 1 d . . .
C37 C -0.0867(11) 0.6207(8) 0.1651(7) 0.214(6) Uani 1 1 d . . .
H37A H -0.0262 0.5779 0.2036 0.256 Uiso 1 1 calc R . .
H37B H -0.1345 0.6558 0.2090 0.256 Uiso 1 1 calc R . .
C38 C -0.1255(15) 0.5651(13) 0.1611(8) 0.339(13) Uani 1 1 d . . .
H38A H -0.1930 0.5719 0.2041 0.407 Uiso 1 1 calc R . .
H38B H -0.0852 0.4939 0.1996 0.407 Uiso 1 1 calc R . .
C39 C -0.1138(12) 0.6429(12) -0.0208(8) 0.259(8) Uani 1 1 d . . .
H39A H -0.0660 0.6078 -0.0648 0.311 Uiso 1 1 calc R . .
H39B H -0.1752 0.6833 -0.0584 0.311 Uiso 1 1 calc R . .
C40 C -0.0740(13) 0.7052(9) -0.0222(7) 0.271(9) Uani 1 1 d . . .
H40A H -0.1180 0.7754 -0.0569 0.325 Uiso 1 1 calc R . .
H40B H -0.0083 0.7019 -0.0684 0.325 Uiso 1 1 calc R . .
C41 C 0.2475(5) 0.5916(5) 0.0252(5) 0.109(2) Uani 1 1 d . . .
H41A H 0.2319 0.5643 0.1020 0.130 Uiso 1 1 calc R . .
H41B H 0.2293 0.5437 0.0010 0.130 Uiso 1 1 calc R . .
C42 C 0.3571(6) 0.5917(8) -0.0032(6) 0.142(3) Uani 1 1 d . . .
H42A H 0.3761 0.6345 0.0267 0.171 Uiso 1 1 calc R . .
H42B H 0.3968 0.5182 0.0277 0.171 Uiso 1 1 calc R . .
C43 C 0.3274(10) 0.7384(9) -0.1579(7) 0.171(4) Uani 1 1 d . . .
H43A H 0.3453 0.7681 -0.2344 0.205 Uiso 1 1 calc R . .
H43B H 0.3456 0.7832 -0.1298 0.205 Uiso 1 1 calc R . .
C44 C 0.2116(9) 0.7415(8) -0.1327(5) 0.170(4) Uani 1 1 d . . .
H44A H 0.1730 0.8156 -0.1629 0.204 Uiso 1 1 calc R . .
H44B H 0.1921 0.6998 -0.1635 0.204 Uiso 1 1 calc R . .
C45 C -0.0791(4) 0.9680(4) -0.0212(4) 0.0873(16) Uani 1 1 d . . .
H45A H -0.1274 0.9195 0.0006 0.105 Uiso 1 1 calc R . .
H45B H -0.0921 1.0219 -0.0918 0.105 Uiso 1 1 calc R . .
C46 C 0.0984(4) 0.9785(5) -0.0531(4) 0.0894(16) Uani 1 1 d . . .
H46A H 0.0891 1.0327 -0.1244 0.107 Uiso 1 1 calc R . .
H46B H 0.1706 0.9381 -0.0534 0.107 Uiso 1 1 calc R . .
C47 C 0.0072(3) 0.5436(3) 0.4434(3) 0.0503(9) Uani 1 1 d . . .
H47A H -0.0478 0.6073 0.4380 0.060 Uiso 1 1 calc R . .
H47B H -0.0027 0.5170 0.3933 0.060 Uiso 1 1 calc R . .

loop_
_atom_site_aniso_label
_atom_site_aniso_U_11
_atom_site_aniso_U_22
_atom_site_aniso_U_33
_atom_site_aniso_U_23
_atom_site_aniso_U_13
_atom_site_aniso_U_12
Si1 0.0471(6) 0.0431(6) 0.0397(5) -0.0131(4) 0.0017(4) -0.0115(4)
Si2 0.0498(6) 0.0430(6) 0.0399(5) -0.0121(4) -0.0002(4) -0.0124(4)
Li1 0.113(7) 0.058(4) 0.060(4) -0.021(4) -0.014(4) -0.016(4)
C1 0.056(2) 0.045(2) 0.0413(19) -0.0105(16) 0.0004(16) -0.0149(17)
C2 0.076(3) 0.053(2) 0.046(2) -0.0155(18) -0.0087(19) -0.010(2)
C3 0.115(4) 0.060(3) 0.060(3) -0.021(2) -0.017(3) -0.020(3)
C4 0.104(4) 0.082(4) 0.068(3) -0.023(3) -0.027(3) -0.031(3)
C5 0.067(3) 0.075(3) 0.072(3) -0.017(3) -0.020(2) -0.015(2)
C6 0.055(2) 0.049(2) 0.049(2) -0.0087(17) -0.0027(17) -0.0138(18)
C7 0.050(2) 0.046(2) 0.052(2) -0.0052(17) 0.0018(18) -0.0068(17)
C8 0.052(2) 0.042(2) 0.048(2) -0.0119(17) 0.0069(17) -0.0106(17)
C9 0.071(3) 0.040(2) 0.051(2) -0.0130(17) 0.0091(19) -0.0077(19)
C10 0.086(3) 0.061(3) 0.081(3) -0.031(2) 0.021(3) -0.014(2)
C11 0.125(5) 0.070(3) 0.084(4) -0.040(3) 0.035(3) -0.017(3)
C12 0.159(6) 0.071(4) 0.084(4) -0.042(3) 0.013(4) -0.025(4)
C13 0.133(5) 0.086(4) 0.106(4) -0.056(4) 0.024(4) -0.048(4)
C14 0.098(4) 0.074(3) 0.077(3) -0.041(3) 0.018(3) -0.032(3)
C15 0.082(3) 0.074(3) 0.084(3) -0.019(3) -0.012(3) 0.012(3)
C16 0.180(8) 0.079(5) 0.113(5) -0.011(4) -0.027(5) 0.006(5)
C17 0.147(8) 0.186(10) 0.164(8) -0.032(7) 0.019(6) -0.098(8)
C18 0.164(8) 0.136(7) 0.165(8) -0.007(6) 0.018(6) -0.072(6)
C19 0.057(2) 0.048(2) 0.0411(19) -0.0126(16) -0.0027(16) -0.0090(17)
C20 0.056(2) 0.056(2) 0.062(2) -0.019(2) -0.0031(19) -0.0017(19)
C21 0.065(3) 0.086(4) 0.077(3) -0.034(3) 0.005(2) 0.003(3)
C22 0.087(4) 0.076(3) 0.093(4) -0.050(3) -0.002(3) 0.008(3)
C23 0.088(3) 0.061(3) 0.080(3) -0.038(2) -0.010(3) -0.006(2)
C24 0.067(3) 0.047(2) 0.050(2) -0.0177(18) -0.0074(18) -0.0063(19)
C25 0.067(3) 0.046(2) 0.053(2) -0.0133(18) -0.0008(19) -0.0191(19)
C26 0.055(2) 0.049(2) 0.0415(19) -0.0103(17) -0.0017(16) -0.0133(17)
C27 0.053(2) 0.066(3) 0.051(2) -0.0203(19) 0.0012(18) -0.021(2)
C28 0.076(3) 0.083(3) 0.072(3) -0.014(3) 0.018(3) -0.027(3)
C29 0.094(4) 0.128(6) 0.081(4) -0.028(4) 0.035(3) -0.050(4)
C30 0.054(3) 0.148(6) 0.087(4) -0.053(4) 0.016(3) -0.023(3)
C31 0.057(3) 0.108(4) 0.083(3) -0.044(3) -0.008(3) 0.005(3)
C32 0.061(3) 0.074(3) 0.057(2) -0.020(2) -0.006(2) -0.011(2)
C33 0.088(3) 0.060(3) 0.079(3) -0.027(2) 0.000(3) -0.030(2)
C34 0.072(3) 0.072(3) 0.080(3) -0.031(3) -0.005(2) -0.028(2)
C35 0.104(4) 0.094(4) 0.100(4) -0.040(3) -0.006(3) -0.042(3)
C36 0.115(5) 0.123(5) 0.096(4) -0.052(4) -0.021(4) -0.031(4)
O1 0.230(5) 0.118(3) 0.085(3) 0.000(2) -0.067(3) -0.102(4)
O2 0.274(8) 0.271(9) 0.194(7) -0.125(7) 0.049(6) -0.209(8)
O3 0.167(4) 0.099(3) 0.064(2) -0.039(2) -0.012(2) 0.016(3)
O4 0.138(4) 0.172(6) 0.105(4) -0.050(4) 0.022(3) -0.056(4)
O5 0.093(2) 0.062(2) 0.076(2) -0.0074(16) -0.0141(18) -0.0174(18)
C37 0.378(17) 0.190(10) 0.108(6) 0.022(6) -0.083(8) -0.201(11)
C38 0.61(3) 0.45(2) 0.128(8) -0.117(12) 0.091(12) -0.46(3)
C39 0.42(2) 0.354(18) 0.119(8) -0.100(10) 0.002(10) -0.276(18)
C40 0.55(3) 0.217(11) 0.123(7) 0.013(7) -0.154(11) -0.246(15)
C41 0.112(5) 0.098(5) 0.103(4) -0.044(4) 0.007(4) -0.011(4)
C42 0.120(6) 0.171(8) 0.108(6) -0.025(5) -0.008(5) -0.042(6)
C43 0.209(11) 0.149(9) 0.101(6) 0.000(6) 0.010(7) -0.060(9)
C44 0.247(11) 0.159(8) 0.070(4) -0.051(5) -0.033(6) 0.033(8)
C45 0.089(4) 0.067(3) 0.092(4) -0.004(3) -0.032(3) -0.023(3)
C46 0.074(3) 0.081(4) 0.084(4) -0.008(3) -0.001(3) -0.016(3)
C47 0.054(2) 0.047(2) 0.0399(19) -0.0082(16) 0.0025(16) -0.0150(17)

loop_
_atom_type_symbol
_atom_type_description
_atom_type_scat_dispersion_real
_atom_type_scat_dispersion_imag
_atom_type_scat_source
C C 0.0033 0.0016 'International Tables Vol C Tables 4.2.6.8 and 6.1.1.4'
H H 0.0000 0.0000 'International Tables Vol C Tables 4.2.6.8 and 6.1.1.4'
Li Li -0.0003 0.0001 'International Tables Vol C Tables 4.2.6.8 and 6.1.1.4'
O O 0.0106 0.0060 'International Tables Vol C Tables 4.2.6.8 and 6.1.1.4'
Si Si 0.0817 0.0704 'International Tables Vol C Tables 4.2.6.8 and 6.1.1.4'

loop_
_geom_angle_atom_site_label_1
_geom_angle_atom_site_label_2
_geom_angle_atom_site_label_3
_geom_angle
_geom_angle_site_symmetry_1
_geom_angle_site_symmetry_3
_geom_angle_publ_flag
C1 Si1 C8 90.62(18) . . ?
C1 Si1 C47 112.98(16) . . ?
C8 Si1 C47 110.53(17) . . ?
C1 Si1 Si2 113.20(12) . . ?
C8 Si1 Si2 119.91(12) . . ?
C47 Si1 Si2 108.74(12) . . ?
C19 Si2 C26 87.84(17) . . ?
C19 Si2 Si1 93.46(12) . . ?
C26 Si2 Si1 105.26(12) . . ?
C19 Si2 Li1 116.7(2) . . ?
C26 Si2 Li1 118.8(2) . . ?
Si1 Si2 Li1 125.90(18) . . ?
O3 Li1 O5 106.0(4) . . ?
O3 Li1 O1 106.8(4) . . ?
O5 Li1 O1 98.9(4) . . ?
O3 Li1 Si2 114.3(4) . . ?
O5 Li1 Si2 109.8(3) . . ?
O1 Li1 Si2 119.3(4) . . ?
C2 C1 C6 119.3(4) . . ?
C2 C1 Si1 131.9(3) . . ?
C6 C1 Si1 108.4(3) . . ?
C3 C2 C1 120.4(4) . . ?
C4 C3 C2 120.2(5) . . ?
C3 C4 C5 120.8(5) . . ?
C4 C5 C6 120.3(5) . . ?
C5 C6 C1 119.0(4) . . ?
C5 C6 C7 126.0(4) . . ?
C1 C6 C7 115.0(4) . . ?
C8 C7 C6 115.5(3) . . ?
C8 C7 C15 126.4(4) . . ?
C6 C7 C15 118.0(4) . . ?
C7 C8 C9 124.9(4) . . ?
C7 C8 Si1 110.1(3) . . ?
C9 C8 Si1 125.0(3) . . ?
C14 C9 C10 116.3(4) . . ?
C14 C9 C8 121.1(4) . . ?
C10 C9 C8 122.6(4) . . ?
C11 C10 C9 121.0(5) . . ?
C12 C11 C10 121.6(5) . . ?
C11 C12 C13 119.1(5) . . ?
C12 C13 C14 119.8(6) . . ?
C9 C14 C13 122.2(5) . . ?
C16 C15 C7 115.3(5) . . ?
C17 C16 C15 114.2(8) . . ?
C16 C17 C18 112.8(8) . . ?
C20 C19 C24 117.9(4) . . ?
C20 C19 Si2 131.5(3) . . ?
C24 C19 Si2 110.5(3) . . ?
C21 C20 C19 121.0(4) . . ?
C20 C21 C22 120.4(5) . . ?
C23 C22 C21 120.0(5) . . ?
C22 C23 C24 120.6(5) . . ?
C23 C24 C19 120.0(4) . . ?
C23 C24 C25 125.9(4) . . ?
C19 C24 C25 114.1(3) . . ?
C26 C25 C24 114.7(4) . . ?
C26 C25 C33 126.8(4) . . ?
C24 C25 C33 118.2(4) . . ?
C25 C26 C27 123.7(4) . . ?
C25 C26 Si2 112.8(3) . . ?
C27 C26 Si2 123.1(3) . . ?
C32 C27 C28 116.9(4) . . ?
C32 C27 C26 122.0(4) . . ?
C28 C27 C26 121.0(4) . . ?
C29 C28 C27 121.2(5) . . ?
C30 C29 C28 120.1(5) . . ?
C29 C30 C31 120.0(5) . . ?
C30 C31 C32 119.7(5) . . ?
C27 C32 C31 122.1(5) . . ?
C25 C33 C34 111.5(4) . . ?
C35 C34 C33 116.0(4) . . ?
C34 C35 C36 113.2(5) . . ?
C40 O1 C37 112.3(6) . . ?
C40 O1 Li1 118.9(7) . . ?
C37 O1 Li1 121.9(5) . . ?
C39 O2 C38 109.6(7) . . ?
C44 O3 C41 110.1(5) . . ?
C44 O3 Li1 128.9(5) . . ?
C41 O3 Li1 120.7(4) . . ?
C43 O4 C42 108.1(7) . . ?
C46 O5 C45 109.0(4) . . ?
C46 O5 Li1 118.8(4) . . ?
C45 O5 Li1 124.8(4) . . ?
C38 C37 O1 121.9(9) . . ?
C37 C38 O2 128.3(10) . . ?
C40 C39 O2 125.7(9) . . ?
C39 C40 O1 122.1(10) . . ?
C42 C41 O3 111.2(6) . . ?
O4 C42 C41 112.9(6) . . ?
O4 C43 C44 111.8(8) . . ?
O3 C44 C43 109.4(7) . . ?
O5 C45 C46 110.8(4) . 2_575 ?
O5 C46 C45 111.1(4) . 2_575 ?
C47 C47 Si1 115.3(3) 2_566 . ?

loop_
_geom_bond_atom_site_label_1
_geom_bond_atom_site_label_2
_geom_bond_distance
_geom_bond_site_symmetry_2
_geom_bond_publ_flag
Si1 C1 1.871(4) . ?
Si1 C8 1.888(4) . ?
Si1 C47 1.889(4) . ?
Si1 Si2 2.3501(14) . ?
Si2 C19 1.896(4) . ?
Si2 C26 1.899(4) . ?
Si2 Li1 2.645(8) . ?
Li1 O3 1.917(10) . ?
Li1 O5 1.939(8) . ?
Li1 O1 1.944(10) . ?
C1 C2 1.395(5) . ?
C1 C6 1.410(5) . ?
C2 C3 1.381(6) . ?
C3 C4 1.372(7) . ?
C4 C5 1.375(7) . ?
C5 C6 1.397(6) . ?
C6 C7 1.494(6) . ?
C7 C8 1.349(6) . ?
C7 C15 1.513(6) . ?
C8 C9 1.480(6) . ?
C9 C14 1.383(6) . ?
C9 C10 1.402(6) . ?
C10 C11 1.379(7) . ?
C11 C12 1.352(8) . ?
C12 C13 1.378(8) . ?
C13 C14 1.386(7) . ?
C15 C16 1.504(8) . ?
C16 C17 1.283(10) . ?
C17 C18 1.679(12) . ?
C19 C20 1.400(5) . ?
C19 C24 1.422(6) . ?
C20 C21 1.383(6) . ?
C21 C22 1.386(7) . ?
C22 C23 1.375(7) . ?
C23 C24 1.391(6) . ?
C24 C25 1.486(6) . ?
C25 C26 1.352(5) . ?
C25 C33 1.515(6) . ?
C26 C27 1.491(5) . ?
C27 C32 1.377(6) . ?
C27 C28 1.398(6) . ?
C28 C29 1.388(7) . ?
C29 C30 1.372(9) . ?
C30 C31 1.366(8) . ?
C31 C32 1.392(6) . ?
C33 C34 1.536(6) . ?
C34 C35 1.503(6) . ?
C35 C36 1.512(8) . ?
O1 C40 1.411(8) . ?
O1 C37 1.431(8) . ?
O2 C39 1.401(12) . ?
O2 C38 1.402(11) . ?
O3 C44 1.420(8) . ?
O3 C41 1.429(7) . ?
O4 C43 1.387(11) . ?
O4 C42 1.424(8) . ?
O5 C46 1.419(6) . ?
O5 C45 1.448(6) . ?
C37 C38 1.069(10) . ?
C39 C40 1.127(11) . ?
C41 C42 1.422(9) . ?
C43 C44 1.493(13) . ?
C45 C46 1.468(8) 2_575 ?
C46 C45 1.468(8) 2_575 ?
C47 C47 1.541(7) 2_566 ?
